data_7046029
loop_
_publ_author_name
'G\/lodek, Marta'
'Makal, Anna'
'Paluch, Piotr'
'Kadzio\/lka-Gawe\/l, Mariola'
'Kobayashi, Yasuhiro'
'Zakrzewski, Janusz'
'Pla\.zuk, Damian'

_publ_section_title
;
 (Ar-CO-C[triple bond, length as m-dash]C)(PEt<sub>3</sub>)Au and
 (Ar-C[triple bond, length as m-dash]C)(PEt<sub>3</sub>)Au complexes
 bearing pyrenyl and ferrocenyl groups: synthesis, structure, and
 luminescence properties.
;
_journal_issue 19
_journal_name_full 'Dalton transactions (Cambridge, England : 2003)'
_journal_page_first 6702
_journal_page_last 6712
_journal_paper_doi 10.1039/c8dt01061g
_journal_volume 47
_journal_year 2018
_chemical_formula_moiety '0.5(C100 H96 Au4 O4 P4)'
_chemical_formula_sum 'C50 H48 Au2 O2 P2'
_chemical_formula_weight 1136.75
_space_group_crystal_system triclinic
_space_group_IT_number 2
_space_group_name_Hall '-P 1'
_space_group_name_H-M_alt 'P -1'
_symmetry_space_group_name_Hall '-P 1'
_symmetry_space_group_name_H-M 'P -1'
_atom_sites_solution_hydrogens geom
_atom_sites_solution_primary iterative
_audit_creation_date 2017-11-21
_audit_creation_method
;
Olex2 1.2
(compiled Aug 10 2017 17:44:14 for OlexSys, GUI svn.r5381)
;
_audit_update_record
;
2018-02-21 deposited with the CCDC.
2018-04-11 downloaded from the CCDC.
;
_cell_angle_alpha 86.4576(6)
_cell_angle_beta 81.5703(6)
_cell_angle_gamma 69.9495(8)
_cell_formula_units_Z 4
_cell_length_a 9.97212(8)
_cell_length_b 13.96926(13)
_cell_length_c 32.1775(2)
_cell_measurement_reflns_used 82395
_cell_measurement_temperature 100.00(10)
_cell_measurement_theta_max 47.7780
_cell_measurement_theta_min 1.9900
_cell_volume 4164.94(6)
_computing_cell_refinement 'CrysAlisPro 1.171.38.43c (Rigaku OD, 2015)'
_computing_data_collection 'CrysAlisPro 1.171.38.43c (Rigaku OD, 2015)'
_computing_data_reduction 'CrysAlisPro 1.171.38.43c (Rigaku OD, 2015)'
_computing_molecular_graphics 'Olex2 (Dolomanov et al., 2009)'
_computing_publication_material 'Olex2 (Dolomanov et al., 2009)'
_computing_structure_refinement 'ShelXL (Sheldrick, 2015)'
_computing_structure_solution
;
Superflip (Palatinus & Chapuis, 2007;Palatinus & van der Lee, 2008;
Palatinus et al., 2012)
;
_diffrn_ambient_environment N~2~
_diffrn_ambient_temperature 100.00(10)
_diffrn_detector 'CCD plate'
_diffrn_detector_area_resol_mean 16.0026
_diffrn_detector_type Eos
_diffrn_measured_fraction_theta_full 0.999
_diffrn_measured_fraction_theta_max 0.996
_diffrn_measurement_details
;
List of Runs (angles in degrees, time in seconds): # Type Start End Width t~exp~ \w \q \k \f Frames -------------------------------------------------------------------------- 1 \w -77.00 43.00 0.50 7.50 -- 0.71 -57.00 90.00 240 2 \w -94.00 -49.00 0.50 7.50 -- 0.71-160.00-120.00 90 3 \w -86.00 64.00 0.50 7.50 -- -1.03 -37.00 -30.00 300 4 \w -58.00 -1.00 0.50 7.50 -- 12.00 124.00 145.19 114 5 \w -51.00 -2.00 0.50 7.50 -- 20.00 125.00-133.22 98 6 \w -43.00 -2.00 0.50 30.00 -- 28.00 125.00 -36.45 82 7 \w -3.00 33.00 0.50 30.00 -- 48.84 89.00 1.17 72 8 \w 3.00 137.00 0.50 30.00 -- 48.84 77.00 120.00 268 9 \w 8.00 128.00 0.50 30.00 -- 48.84 61.00 -60.00 240 10 \w -30.00 90.00 0.50 30.00 -- 48.84 -61.00 -60.00 240 11 \w 8.00 128.00 0.50 30.00 -- 48.84 61.00 0.00 240 12 \w -2.00 131.00 0.50 30.00 -- 48.84 45.00 90.00 266 13 \w -106.00 -41.00 0.50 7.50 -- -24.45 -47.00-119.00 130 14 \w -78.00 -51.00 0.50 25.00 -- -72.58 -47.00-119.00 54 15 \w 21.00 92.00 0.50 7.50 -- 23.83 57.00-150.00 142 16 \w -93.00 -49.00 0.50 7.50 -- -24.45-160.00 -30.00 88 17 \w -117.00 -33.00 0.50 7.50 -- -24.45 160.00 60.00 168 18 \w -116.00 -53.00 0.50 7.50 -- -24.45-160.00 120.00 126 19 \w -5.00 20.00 0.50 25.00 -- 52.00 98.00 33.84 50 20 \w -4.00 21.00 0.50 25.00 -- 52.00 98.00-132.07 50 21 \w 2.00 27.00 0.50 25.00 -- 56.00 92.00 -10.31 50 22 \w 2.00 28.00 0.50 25.00 -- 56.00 92.00 150.85 52 23 \w 2.00 27.00 0.50 25.00 -- 56.00 92.00-145.38 50 24 \w 2.00 27.00 0.50 25.00 -- 56.00 92.00 101.93 50 25 \w 3.00 28.00 0.50 25.00 -- 56.00 91.00 -63.46 50 26 \w 11.00 36.00 0.50 25.00 -- 60.00 84.00 -74.58 50 27 \w 21.00 46.00 0.50 25.00 -- 68.00 79.00 -38.18 50 28 \w 20.00 45.00 0.50 25.00 -- 68.00 81.00 17.34 50 29 \w 93.00 155.00 0.50 25.00 -- 71.95 160.00 30.00 124 30 \w 91.00 158.00 0.50 25.00 -- 71.95 160.00-150.00 134 31 \w 49.00 75.00 0.50 25.00 -- 71.95 160.00-150.00 52 32 \w -18.00 125.00 0.50 25.00 -- 71.95 -91.00 120.00 286 33 \w -66.00 -27.00 0.50 25.00 -- -72.58 -77.00 9.37 78 34 \w -159.00 -89.00 0.50 25.00 -- -72.58 -77.00 9.37 140 35 \w
;
_diffrn_measurement_device 'four-circle diffractometer'
_diffrn_measurement_device_type 'SuperNova, Single source at offset, Eos'
_diffrn_measurement_method '\w scans'
_diffrn_orient_matrix_type 'CrysAlisPro convention (1999,Acta A55,543-557)'
_diffrn_orient_matrix_UB_11 0.0315169000
_diffrn_orient_matrix_UB_12 0.0384310000
_diffrn_orient_matrix_UB_13 0.0000813000
_diffrn_orient_matrix_UB_21 -0.0103317000
_diffrn_orient_matrix_UB_22 0.0119351000
_diffrn_orient_matrix_UB_23 -0.0213033000
_diffrn_orient_matrix_UB_31 -0.0688297000
_diffrn_orient_matrix_UB_32 0.0360924000
_diffrn_orient_matrix_UB_33 0.0065440000
_diffrn_radiation_monochromator mirror
_diffrn_radiation_probe x-ray
_diffrn_radiation_type MoK\a
_diffrn_radiation_wavelength 0.71072
_diffrn_reflns_av_R_equivalents 0.0250
_diffrn_reflns_av_unetI/netI 0.0205
_diffrn_reflns_Laue_measured_fraction_full 0.999
_diffrn_reflns_Laue_measured_fraction_max 0.996
_diffrn_reflns_limit_h_max 14
_diffrn_reflns_limit_h_min -14
_diffrn_reflns_limit_k_max 19
_diffrn_reflns_limit_k_min -19
_diffrn_reflns_limit_l_max 45
_diffrn_reflns_limit_l_min -45
_diffrn_reflns_number 99159
_diffrn_reflns_point_group_measured_fraction_full 0.999
_diffrn_reflns_point_group_measured_fraction_max 0.996
_diffrn_reflns_theta_full 25.241
_diffrn_reflns_theta_max 30.000
_diffrn_reflns_theta_min 1.920
_diffrn_source 'micro-focus sealed X-ray tube'
_diffrn_source_type 'SuperNova (Mo) X-ray Source'
_exptl_absorpt_coefficient_mu 7.154
_exptl_absorpt_correction_T_max 0.781
_exptl_absorpt_correction_T_min 0.381
_exptl_absorpt_correction_type gaussian
_exptl_absorpt_process_details
'CrysAlisPro 1.171.38.43c (Rigaku Oxford Diffraction, 2015) Numerical absorption correction based on gaussian integration over a multifaceted crystal model Empirical absorption correction using spherical harmonics, implemented in SCALE3 ABSPACK scaling algorithm.'
_exptl_crystal_colour 'clear light yellow'
_exptl_crystal_colour_lustre clear
_exptl_crystal_colour_modifier light
_exptl_crystal_colour_primary yellow
_exptl_crystal_density_diffrn 1.813
_exptl_crystal_description block
_exptl_crystal_F_000 2208
_exptl_crystal_size_max 0.219
_exptl_crystal_size_mid 0.123
_exptl_crystal_size_min 0.109
_refine_diff_density_max 2.655
_refine_diff_density_min -1.448
_refine_diff_density_rms 0.112
_refine_ls_extinction_method none
_refine_ls_goodness_of_fit_ref 1.171
_refine_ls_hydrogen_treatment constr
_refine_ls_matrix_type full
_refine_ls_number_parameters 1017
_refine_ls_number_reflns 24186
_refine_ls_number_restraints 0
_refine_ls_restrained_S_all 1.171
_refine_ls_R_factor_all 0.0231
_refine_ls_R_factor_gt 0.0206
_refine_ls_shift/su_max 0.002
_refine_ls_shift/su_mean 0.000
_refine_ls_structure_factor_coef Fsqd
_refine_ls_weighting_details
;
 w=1/[\s^2^(Fo^2^)+(0.0077P)^2^+5.8115P]
 where P=(Fo^2^+2Fc^2^)/3
;
_refine_ls_weighting_scheme calc
_refine_ls_wR_factor_gt 0.0428
_refine_ls_wR_factor_ref 0.0436
_reflns_Friedel_coverage 0.000
_reflns_number_gt 22638
_reflns_number_total 24186
_reflns_threshold_expression 'I > 2\s(I)'
_cod_data_source_file c8dt01061g2.cif
_cod_data_source_block pircoccaupet3_2
_cod_depositor_comments 'Adding full bibliography for 7046025--7046029.cif.'
_cod_database_code 7046029
_shelxl_version_number 2013-2
_chemical_oxdiff_formula 'C25 H24 O P Au'
_shelx_space_group_comment
;
The symmetry employed for this shelxl refinement is uniquely defined
by the following loop, which should always be used as a source of
symmetry information in preference to the above space-group names.
They are only intended as comments.
;
_reflns_odcompleteness_completeness 89.62
_reflns_odcompleteness_iscentric 1
_reflns_odcompleteness_theta 47.63
_olex2_refinement_description
;
1. Fixed Uiso
 At 1.2 times of:
  All C(H) groups, All C(H,H) groups
 At 1.5 times of:
  All C(H,H,H) groups
2. Others
 Fixed Z: Au1(0.75221) Au2(0.75173) Au3(0.74801) Au4(0.752399)
3.a Secondary CH2 refined with riding coordinates:
 C81(H81A,H81B), C83(H83A,H83B), C85(H85A,H85B), C91(H91A,H91B), C93(H93A,
 H93B), C95(H95A,H95B), C101(H10A,H10B), C103(H10F,H10G), C105(H10K,H10L),
 C111(H11A,H11B), C113(H11F,H11G), C115(H11K,H11L)
3.b Aromatic/amide H refined with riding coordinates:
 C3(H3), C4(H4), C6(H6), C7(H7), C8(H8), C10(H10), C11(H11), C13(H13),
 C14(H14), C23(H23), C24(H24), C26(H26), C27(H27), C28(H28), C30(H30), C31(H31),
  C33(H33), C34(H34), C43(H43), C44(H44), C46(H46), C47(H47), C48(H48),
 C50(H50), C51(H51), C53(H53), C54(H54), C63(H63), C64(H64), C66(H66), C67(H67),
  C68(H68), C70(H70), C71(H71), C73(H73), C74(H74)
3.c Idealised Me refined as rotating group:
 C82(H82A,H82B,H82C), C84(H84A,H84B,H84C), C86(H86A,H86B,H86C), C92(H92A,H92B,
 H92C), C94(H94A,H94B,H94C), C96(H96A,H96B,H96C), C102(H10C,H10D,H10E),
 C104(H10H,H10I,H10J), C106(H10M,H10N,H10O), C112(H11C,H11D,H11E), C114(H11H,
 H11I,H11J), C116(H11M,H11N,H11O)
;
_olex2_date_sample_data_collection 2017-10-27
_olex2_submission_special_instructions 'No special instructions were received'
_oxdiff_exptl_absorpt_empirical_details
'Empirical correction (ABSPACK) includes: - Absorption correction using spherical harmonics - Frame scaling'
_oxdiff_exptl_absorpt_empirical_full_max 1.297
_oxdiff_exptl_absorpt_empirical_full_min 0.828

loop_
_space_group_symop_operation_xyz
'x, y, z'
'-x, -y, -z'

loop_
_atom_site_label
_atom_site_type_symbol
_atom_site_fract_x
_atom_site_fract_y
_atom_site_fract_z
_atom_site_U_iso_or_equiv
_atom_site_adp_type
_atom_site_occupancy
_atom_site_site_symmetry_order
_atom_site_calc_flag
_atom_site_refinement_flags_posn
Au1 Au 0.03393(2) 0.70732(2) 0.7522 0.01508(2) Uani 1 1 d .
Au2 Au 0.00401(2) 0.49036(2) 0.7517 0.01313(2) Uani 1 1 d .
Au3 Au -0.00218(2) 0.26035(2) 0.7480 0.01497(2) Uani 1 1 d .
Au4 Au 0.00733(2) 0.04017(2) 0.7524 0.01567(2) Uani 1 1 d .
C1 C -0.3565(3) 0.83769(17) 0.89630(7) 0.0145(4) Uani 1 1 d .
C2 C -0.4748(3) 0.85962(17) 0.92893(7) 0.0150(4) Uani 1 1 d .
C3 C -0.6207(3) 0.87307(18) 0.92258(8) 0.0185(5) Uani 1 1 d .
H3 H -0.6412 0.8701 0.8955 0.022 Uiso 1 1 calc R
C4 C -0.7282(3) 0.88993(19) 0.95530(9) 0.0238(5) Uani 1 1 d .
H4 H -0.8210 0.8988 0.9500 0.029 Uiso 1 1 calc R
C5 C -0.7032(3) 0.89444(18) 0.99752(9) 0.0247(6) Uani 1 1 d .
C6 C -0.8133(4) 0.9091(2) 1.03192(10) 0.0350(7) Uani 1 1 d .
H6 H -0.9064 0.9166 1.0274 0.042 Uiso 1 1 calc R
C7 C -0.7834(4) 0.9125(2) 1.07223(11) 0.0430(9) Uani 1 1 d .
H7 H -0.8568 0.9216 1.0947 0.052 Uiso 1 1 calc R
C8 C -0.6471(4) 0.9025(2) 1.07980(9) 0.0385(8) Uani 1 1 d .
H8 H -0.6300 0.9057 1.1072 0.046 Uiso 1 1 calc R
C9 C -0.5335(4) 0.88760(19) 1.04691(9) 0.0298(7) Uani 1 1 d .
C10 C -0.3910(4) 0.8776(2) 1.05360(9) 0.0331(7) Uani 1 1 d .
H10 H -0.3725 0.8824 1.0808 0.040 Uiso 1 1 calc R
C11 C -0.2834(4) 0.86141(19) 1.02199(9) 0.0279(6) Uani 1 1 d .
H11 H -0.1919 0.8552 1.0275 0.033 Uiso 1 1 calc R
C12 C -0.3067(3) 0.85333(17) 0.97933(8) 0.0199(5) Uani 1 1 d .
C13 C -0.1944(3) 0.83471(19) 0.94626(9) 0.0216(5) Uani 1 1 d .
H13 H -0.1025 0.8286 0.9514 0.026 Uiso 1 1 calc R
C14 C -0.2190(3) 0.82525(18) 0.90569(8) 0.0178(5) Uani 1 1 d .
H14 H -0.1420 0.8102 0.8842 0.021 Uiso 1 1 calc R
C15 C -0.4479(3) 0.86558(17) 0.97082(8) 0.0176(5) Uani 1 1 d .
C16 C -0.5621(3) 0.88276(17) 1.00496(8) 0.0211(5) Uani 1 1 d .
C17 C -0.3689(3) 0.82479(18) 0.85164(8) 0.0168(4) Uani 1 1 d .
C18 C -0.2368(3) 0.78276(18) 0.82337(8) 0.0189(5) Uani 1 1 d .
C19 C -0.1320(3) 0.75213(18) 0.79736(8) 0.0194(5) Uani 1 1 d .
C21 C 0.3209(3) 0.63402(17) 0.59482(7) 0.0144(4) Uani 1 1 d .
C22 C 0.4059(3) 0.62947(16) 0.55499(7) 0.0137(4) Uani 1 1 d .
C23 C 0.5554(3) 0.62070(17) 0.54957(8) 0.0168(4) Uani 1 1 d .
H23 H 0.6010 0.6170 0.5731 0.020 Uiso 1 1 calc R
C24 C 0.6310(3) 0.61772(17) 0.51077(8) 0.0173(4) Uani 1 1 d .
H24 H 0.7273 0.6126 0.5084 0.021 Uiso 1 1 calc R
C25 C 0.5675(3) 0.62220(17) 0.47332(8) 0.0174(5) Uani 1 1 d .
C26 C 0.6456(3) 0.61851(18) 0.43315(8) 0.0217(5) Uani 1 1 d .
H26 H 0.7423 0.6126 0.4303 0.026 Uiso 1 1 calc R
C27 C 0.5794(3) 0.62368(19) 0.39751(8) 0.0252(6) Uani 1 1 d .
H27 H 0.6321 0.6216 0.3710 0.030 Uiso 1 1 calc R
C28 C 0.4362(3) 0.63190(19) 0.40106(8) 0.0252(6) Uani 1 1 d .
H28 H 0.3937 0.6350 0.3769 0.030 Uiso 1 1 calc R
C29 C 0.3539(3) 0.63560(18) 0.44064(8) 0.0198(5) Uani 1 1 d .
C30 C 0.2054(3) 0.64384(19) 0.44547(9) 0.0246(5) Uani 1 1 d .
H30 H 0.1619 0.6453 0.4217 0.030 Uiso 1 1 calc R
C31 C 0.1271(3) 0.64953(19) 0.48366(9) 0.0225(5) Uani 1 1 d .
H31 H 0.0305 0.6555 0.4857 0.027 Uiso 1 1 calc R
C32 C 0.1905(3) 0.64646(17) 0.52134(8) 0.0172(4) Uani 1 1 d .
C33 C 0.1100(3) 0.65392(19) 0.56100(8) 0.0202(5) Uani 1 1 d .
H33 H 0.0124 0.6627 0.5634 0.024 Uiso 1 1 calc R
C34 C 0.1740(3) 0.64838(18) 0.59686(8) 0.0183(5) Uani 1 1 d .
H34 H 0.1180 0.6544 0.6230 0.022 Uiso 1 1 calc R
C35 C 0.3384(3) 0.63618(16) 0.51805(7) 0.0148(4) Uani 1 1 d .
C36 C 0.4202(3) 0.63158(16) 0.47730(7) 0.0160(4) Uani 1 1 d .
C37 C 0.3815(3) 0.61969(18) 0.63541(7) 0.0170(4) Uani 1 1 d .
C38 C 0.2786(3) 0.64901(18) 0.67313(8) 0.0191(5) Uani 1 1 d .
C39 C 0.1914(3) 0.67074(18) 0.70467(8) 0.0191(5) Uani 1 1 d .
C41 C -0.3056(3) 0.35255(17) 0.90448(7) 0.0143(4) Uani 1 1 d .
C42 C -0.3986(3) 0.36312(16) 0.94315(7) 0.0141(4) Uani 1 1 d .
C43 C -0.5490(3) 0.37522(17) 0.94643(8) 0.0170(4) Uani 1 1 d .
H43 H -0.5895 0.3763 0.9221 0.020 Uiso 1 1 calc R
C44 C -0.6332(3) 0.38517(18) 0.98418(8) 0.0184(5) Uani 1 1 d .
H44 H -0.7298 0.3923 0.9850 0.022 Uiso 1 1 calc R
C45 C -0.5774(3) 0.38496(17) 1.02269(8) 0.0179(5) Uani 1 1 d .
C46 C -0.6645(3) 0.39697(18) 1.06177(9) 0.0229(5) Uani 1 1 d .
H46 H -0.7620 0.4063 1.0631 0.028 Uiso 1 1 calc R
C47 C -0.6057(3) 0.39494(19) 1.09861(9) 0.0270(6) Uani 1 1 d .
H47 H -0.6642 0.4029 1.1244 0.032 Uiso 1 1 calc R
C48 C -0.4612(3) 0.38121(19) 1.09727(8) 0.0251(6) Uani 1 1 d .
H48 H -0.4235 0.3796 1.1222 0.030 Uiso 1 1 calc R
C49 C -0.3706(3) 0.36960(18) 1.05888(8) 0.0204(5) Uani 1 1 d .
C50 C -0.2208(3) 0.35593(19) 1.05651(9) 0.0251(6) Uani 1 1 d .
H50 H -0.1817 0.3547 1.0811 0.030 Uiso 1 1 calc R
C51 C -0.1357(3) 0.34489(19) 1.01950(9) 0.0233(5) Uani 1 1 d .
H51 H -0.0389 0.3368 1.0190 0.028 Uiso 1 1 calc R
C52 C -0.1907(3) 0.34533(17) 0.98056(8) 0.0170(4) Uani 1 1 d .
C53 C -0.1017(3) 0.33164(18) 0.94183(8) 0.0190(5) Uani 1 1 d .
H53 H -0.0039 0.3205 0.9409 0.023 Uiso 1 1 calc R
C54 C -0.1589(3) 0.33458(17) 0.90501(8) 0.0168(4) Uani 1 1 d .
H54 H -0.0978 0.3242 0.8797 0.020 Uiso 1 1 calc R
C55 C -0.3394(3) 0.35953(16) 0.98126(7) 0.0145(4) Uani 1 1 d .
C56 C -0.4294(3) 0.37121(16) 1.02102(7) 0.0163(4) Uani 1 1 d .
C57 C -0.3575(3) 0.36613(17) 0.86258(7) 0.0161(4) Uani 1 1 d .
C58 C -0.2495(3) 0.33069(18) 0.82617(8) 0.0190(5) Uani 1 1 d .
C59 C -0.1605(3) 0.30454(18) 0.79535(8) 0.0189(5) Uani 1 1 d .
C61 C 0.3799(3) 0.13684(17) 0.60083(7) 0.0147(4) Uani 1 1 d .
C62 C 0.4995(3) 0.12216(16) 0.56876(7) 0.0143(4) Uani 1 1 d .
C63 C 0.6438(3) 0.10814(17) 0.57647(8) 0.0169(4) Uani 1 1 d .
H63 H 0.6629 0.1053 0.6040 0.020 Uiso 1 1 calc R
C64 C 0.7518(3) 0.09900(19) 0.54470(8) 0.0210(5) Uani 1 1 d .
H64 H 0.8433 0.0906 0.5510 0.025 Uiso 1 1 calc R
C65 C 0.7298(3) 0.10178(18) 0.50179(8) 0.0213(5) Uani 1 1 d .
C66 C 0.8413(3) 0.0938(2) 0.46855(9) 0.0294(6) Uani 1 1 d .
H66 H 0.9333 0.0857 0.4743 0.035 Uiso 1 1 calc R
C67 C 0.8151(4) 0.0979(2) 0.42733(10) 0.0349(7) Uani 1 1 d .
H67 H 0.8896 0.0931 0.4056 0.042 Uiso 1 1 calc R
C68 C 0.6798(4) 0.1090(2) 0.41800(9) 0.0342(7) Uani 1 1 d .
H68 H 0.6648 0.1108 0.3901 0.041 Uiso 1 1 calc R
C69 C 0.5643(3) 0.11775(18) 0.45010(8) 0.0262(6) Uani 1 1 d .
C70 C 0.4227(4) 0.12994(19) 0.44156(8) 0.0292(6) Uani 1 1 d .
H70 H 0.4063 0.1296 0.4139 0.035 Uiso 1 1 calc R
C71 C 0.3130(3) 0.14178(18) 0.47251(9) 0.0250(6) Uani 1 1 d .
H71 H 0.2219 0.1503 0.4659 0.030 Uiso 1 1 calc R
C72 C 0.3333(3) 0.14159(17) 0.51602(8) 0.0185(5) Uani 1 1 d .
C73 C 0.2195(3) 0.15574(18) 0.54863(8) 0.0201(5) Uani 1 1 d .
H73 H 0.1273 0.1659 0.5425 0.024 Uiso 1 1 calc R
C74 C 0.2427(3) 0.15484(18) 0.58997(8) 0.0178(5) Uani 1 1 d .
H74 H 0.1649 0.1665 0.6111 0.021 Uiso 1 1 calc R
C75 C 0.4741(3) 0.12593(17) 0.52600(7) 0.0163(4) Uani 1 1 d .
C76 C 0.5899(3) 0.11476(17) 0.49264(8) 0.0194(5) Uani 1 1 d .
C77 C 0.3938(3) 0.13264(19) 0.64651(8) 0.0183(5) Uani 1 1 d .
C78 C 0.2640(3) 0.17761(19) 0.67549(8) 0.0193(5) Uani 1 1 d .
C79 C 0.1619(3) 0.21163(19) 0.70247(8) 0.0188(5) Uani 1 1 d .
C81 C -0.1428(3) 0.45375(18) 0.66511(7) 0.0173(4) Uani 1 1 d .
H81A H -0.1456 0.3881 0.6761 0.021 Uiso 1 1 calc R
H81B H -0.2193 0.4812 0.6477 0.021 Uiso 1 1 calc R
C82 C 0.0018(3) 0.4386(2) 0.63798(9) 0.0243(5) Uani 1 1 d .
H82A H 0.0156 0.3908 0.6163 0.037 Uiso 1 1 calc GR
H82B H 0.0780 0.4130 0.6551 0.037 Uiso 1 1 calc GR
H82C H 0.0029 0.5026 0.6255 0.037 Uiso 1 1 calc GR
C83 C -0.1883(3) 0.66455(19) 0.68585(8) 0.0206(5) Uani 1 1 d .
H83A H -0.2292 0.7145 0.7079 0.025 Uiso 1 1 calc R
H83B H -0.0913 0.6643 0.6763 0.025 Uiso 1 1 calc R
C84 C -0.2761(4) 0.7005(2) 0.64936(10) 0.0320(7) Uani 1 1 d .
H84A H -0.2329 0.6549 0.6262 0.048 Uiso 1 1 calc GR
H84B H -0.2778 0.7679 0.6408 0.048 Uiso 1 1 calc GR
H84C H -0.3727 0.7013 0.6581 0.048 Uiso 1 1 calc GR
C85 C -0.3527(3) 0.54622(19) 0.73518(8) 0.0188(5) Uani 1 1 d .
H85A H -0.4227 0.5747 0.7158 0.023 Uiso 1 1 calc R
H85B H -0.3522 0.4778 0.7427 0.023 Uiso 1 1 calc R
C86 C -0.3990(3) 0.6108(3) 0.77472(10) 0.0334(7) Uani 1 1 d .
H86A H -0.4007 0.6788 0.7675 0.050 Uiso 1 1 calc GR
H86B H -0.3321 0.5816 0.7945 0.050 Uiso 1 1 calc GR
H86C H -0.4935 0.6125 0.7870 0.050 Uiso 1 1 calc GR
C91 C 0.1608(3) 0.52391(18) 0.83769(7) 0.0168(4) Uani 1 1 d .
H91A H 0.2421 0.4967 0.8533 0.020 Uiso 1 1 calc R
H91B H 0.1571 0.5916 0.8277 0.020 Uiso 1 1 calc R
C92 C 0.0222(3) 0.5320(2) 0.86711(8) 0.0252(5) Uani 1 1 d .
H92A H -0.0583 0.5558 0.8515 0.038 Uiso 1 1 calc GR
H92B H 0.0092 0.5791 0.8891 0.038 Uiso 1 1 calc GR
H92C H 0.0288 0.4662 0.8792 0.038 Uiso 1 1 calc GR
C93 C 0.2174(3) 0.31404(17) 0.81327(8) 0.0178(5) Uani 1 1 d .
H93A H 0.1244 0.3090 0.8246 0.021 Uiso 1 1 calc R
H93B H 0.2564 0.2673 0.7900 0.021 Uiso 1 1 calc R
C94 C 0.3170(3) 0.2781(2) 0.84718(9) 0.0264(6) Uani 1 1 d .
H94A H 0.4084 0.2854 0.8370 0.040 Uiso 1 1 calc GR
H94B H 0.3305 0.2078 0.8540 0.040 Uiso 1 1 calc GR
H94C H 0.2745 0.3185 0.8719 0.040 Uiso 1 1 calc GR
C95 C 0.3599(3) 0.44303(19) 0.76395(7) 0.0171(4) Uani 1 1 d .
H95A H 0.3574 0.5129 0.7594 0.021 Uiso 1 1 calc R
H95B H 0.4362 0.4088 0.7808 0.021 Uiso 1 1 calc R
C96 C 0.3945(3) 0.3903(2) 0.72139(8) 0.0228(5) Uani 1 1 d .
H96A H 0.3214 0.4256 0.7041 0.034 Uiso 1 1 calc GR
H96B H 0.3973 0.3210 0.7256 0.034 Uiso 1 1 calc GR
H96C H 0.4863 0.3912 0.7077 0.034 Uiso 1 1 calc GR
C101 C -0.2379(3) 0.17442(18) 0.68384(8) 0.0186(5) Uani 1 1 d .
H10A H -0.3204 0.1745 0.6712 0.022 Uiso 1 1 calc R
H10B H -0.2624 0.2404 0.6966 0.022 Uiso 1 1 calc R
C102 C -0.1113(3) 0.1615(2) 0.64924(8) 0.0237(5) Uani 1 1 d .
H10C H -0.1320 0.2204 0.6310 0.036 Uiso 1 1 calc GR
H10D H -0.0960 0.1019 0.6333 0.036 Uiso 1 1 calc GR
H10E H -0.0263 0.1541 0.6616 0.036 Uiso 1 1 calc GR
C103 C -0.3638(3) 0.1246(2) 0.76416(8) 0.0207(5) Uani 1 1 d .
H10F H -0.3703 0.1912 0.7732 0.025 Uiso 1 1 calc R
H10G H -0.4496 0.1326 0.7515 0.025 Uiso 1 1 calc R
C104 C -0.3585(3) 0.0535(2) 0.80233(9) 0.0318(6) Uani 1 1 d .
H10H H -0.3561 -0.0117 0.7937 0.048 Uiso 1 1 calc GR
H10I H -0.4424 0.0822 0.8224 0.048 Uiso 1 1 calc GR
H10J H -0.2736 0.0453 0.8149 0.048 Uiso 1 1 calc GR
C105 C -0.2201(3) -0.03910(18) 0.70578(8) 0.0201(5) Uani 1 1 d .
H10K H -0.2128 -0.0882 0.7287 0.024 Uiso 1 1 calc R
H10L H -0.3145 -0.0232 0.6971 0.024 Uiso 1 1 calc R
C106 C -0.1057(3) -0.0881(2) 0.66905(9) 0.0282(6) Uani 1 1 d .
H10M H -0.1281 -0.0487 0.6439 0.042 Uiso 1 1 calc GR
H10N H -0.1040 -0.1561 0.6653 0.042 Uiso 1 1 calc GR
H10O H -0.0130 -0.0903 0.6749 0.042 Uiso 1 1 calc GR
C111 C 0.2352(3) -0.15698(18) 0.80333(8) 0.0207(5) Uani 1 1 d .
H11A H 0.2324 -0.2002 0.7812 0.025 Uiso 1 1 calc R
H11B H 0.3286 -0.1863 0.8131 0.025 Uiso 1 1 calc R
C112 C 0.1194(3) -0.1592(2) 0.83964(9) 0.0258(6) Uani 1 1 d .
H11C H 0.0261 -0.1221 0.8317 0.039 Uiso 1 1 calc GR
H11D H 0.1330 -0.1284 0.8638 0.039 Uiso 1 1 calc GR
H11E H 0.1262 -0.2285 0.8462 0.039 Uiso 1 1 calc GR
C113 C 0.3792(3) -0.0519(2) 0.74260(8) 0.0213(5) Uani 1 1 d .
H11F H 0.3902 0.0134 0.7346 0.026 Uiso 1 1 calc R
H11G H 0.4630 -0.0926 0.7555 0.026 Uiso 1 1 calc R
C114 C 0.3746(4) -0.1055(3) 0.70312(10) 0.0370(7) Uani 1 1 d .
H11H H 0.4593 -0.1113 0.6835 0.056 Uiso 1 1 calc GR
H11I H 0.2906 -0.0667 0.6905 0.056 Uiso 1 1 calc GR
H11J H 0.3709 -0.1723 0.7105 0.056 Uiso 1 1 calc GR
C115 C 0.2458(3) 0.04674(18) 0.82035(8) 0.0180(5) Uani 1 1 d .
H11K H 0.3277 0.0059 0.8340 0.022 Uiso 1 1 calc R
H11L H 0.2698 0.1032 0.8062 0.022 Uiso 1 1 calc R
C116 C 0.1169(3) 0.0896(2) 0.85409(9) 0.0245(5) Uani 1 1 d .
H11M H 0.0330 0.1257 0.8409 0.037 Uiso 1 1 calc GR
H11N H 0.1363 0.1352 0.8715 0.037 Uiso 1 1 calc GR
H11O H 0.1002 0.0346 0.8710 0.037 Uiso 1 1 calc GR
O1 O -0.4846(2) 0.84902(16) 0.83757(6) 0.0263(4) Uani 1 1 d .
O2 O 0.5107(2) 0.58245(15) 0.63824(6) 0.0244(4) Uani 1 1 d .
O3 O -0.4845(2) 0.40793(15) 0.85758(6) 0.0231(4) Uani 1 1 d .
O4 O 0.5084(2) 0.09210(18) 0.66055(6) 0.0326(5) Uani 1 1 d .
P1 P -0.17552(6) 0.53926(4) 0.70888(2) 0.01354(11) Uani 1 1 d .
P2 P 0.18873(6) 0.44290(4) 0.79277(2) 0.01284(10) Uani 1 1 d .
P3 P -0.20608(6) 0.07682(5) 0.72499(2) 0.01425(11) Uani 1 1 d .
P4 P 0.21960(6) -0.03103(4) 0.78093(2) 0.01453(11) Uani 1 1 d .

loop_
_atom_site_aniso_label
_atom_site_aniso_U_11
_atom_site_aniso_U_22
_atom_site_aniso_U_33
_atom_site_aniso_U_23
_atom_site_aniso_U_13
_atom_site_aniso_U_12
Au1 0.01672(4) 0.01680(4) 0.01190(4) -0.00124(3) -0.00124(3) -0.00598(3)
Au2 0.01221(4) 0.01527(4) 0.01319(4) 0.00172(3) -0.00448(3) -0.00547(3)
Au3 0.01812(4) 0.01616(4) 0.01105(4) -0.00040(3) -0.00177(3) -0.00637(3)
Au4 0.01227(4) 0.01957(4) 0.01569(4) 0.00275(3) -0.00498(3) -0.00529(3)
C1 0.0156(11) 0.0121(9) 0.0150(10) 0.0019(8) -0.0031(8) -0.0036(8)
C2 0.0168(11) 0.0116(9) 0.0165(11) 0.0015(8) -0.0026(8) -0.0050(8)
C3 0.0182(12) 0.0157(10) 0.0215(12) -0.0012(9) -0.0008(9) -0.0063(9)
C4 0.0178(12) 0.0174(11) 0.0336(15) -0.0027(10) 0.0050(10) -0.0057(9)
C5 0.0301(15) 0.0121(10) 0.0273(13) -0.0024(9) 0.0104(11) -0.0066(10)
C6 0.0389(18) 0.0193(12) 0.0394(17) -0.0056(12) 0.0200(14) -0.0099(12)
C7 0.063(2) 0.0235(14) 0.0316(17) -0.0055(12) 0.0261(16) -0.0127(15)
C8 0.073(3) 0.0200(13) 0.0155(13) -0.0007(10) 0.0104(14) -0.0129(14)
C9 0.055(2) 0.0123(10) 0.0177(12) 0.0013(9) 0.0022(12) -0.0089(12)
C10 0.067(2) 0.0161(11) 0.0174(12) 0.0047(9) -0.0156(13) -0.0121(13)
C11 0.0466(18) 0.0161(11) 0.0225(13) 0.0031(9) -0.0184(12) -0.0075(11)
C12 0.0302(14) 0.0115(10) 0.0184(11) 0.0023(8) -0.0099(10) -0.0051(9)
C13 0.0212(12) 0.0180(11) 0.0277(13) 0.0027(9) -0.0119(10) -0.0061(9)
C14 0.0158(11) 0.0158(10) 0.0215(12) 0.0022(9) -0.0027(9) -0.0052(9)
C15 0.0254(13) 0.0100(9) 0.0161(11) 0.0014(8) -0.0021(9) -0.0048(9)
C16 0.0330(14) 0.0092(9) 0.0180(11) -0.0008(8) 0.0035(10) -0.0058(9)
C17 0.0163(11) 0.0171(10) 0.0165(11) 0.0017(8) -0.0018(9) -0.0052(9)
C18 0.0196(12) 0.0182(10) 0.0185(11) 0.0006(9) -0.0048(9) -0.0052(9)
C19 0.0210(12) 0.0173(10) 0.0206(12) -0.0008(9) -0.0041(9) -0.0067(9)
C21 0.0157(11) 0.0141(9) 0.0126(10) 0.0012(8) -0.0005(8) -0.0049(8)
C22 0.0160(11) 0.0110(9) 0.0139(10) 0.0008(8) -0.0015(8) -0.0049(8)
C23 0.0156(11) 0.0148(10) 0.0198(11) -0.0010(8) -0.0016(9) -0.0051(8)
C24 0.0172(11) 0.0147(10) 0.0200(11) -0.0005(8) 0.0017(9) -0.0072(9)
C25 0.0225(12) 0.0099(9) 0.0179(11) -0.0017(8) 0.0024(9) -0.0050(9)
C26 0.0269(14) 0.0154(10) 0.0200(12) -0.0012(9) 0.0064(10) -0.0074(10)
C27 0.0397(16) 0.0180(11) 0.0153(11) -0.0024(9) 0.0051(11) -0.0095(11)
C28 0.0401(16) 0.0184(11) 0.0151(11) -0.0002(9) -0.0037(11) -0.0075(11)
C29 0.0301(14) 0.0126(10) 0.0165(11) 0.0020(8) -0.0044(10) -0.0068(9)
C30 0.0332(15) 0.0181(11) 0.0240(13) 0.0048(9) -0.0133(11) -0.0076(10)
C31 0.0220(13) 0.0212(11) 0.0254(13) 0.0044(10) -0.0114(10) -0.0062(10)
C32 0.0189(12) 0.0145(10) 0.0189(11) 0.0026(8) -0.0050(9) -0.0058(9)
C33 0.0137(11) 0.0232(11) 0.0233(12) 0.0042(9) -0.0032(9) -0.0063(9)
C34 0.0169(11) 0.0200(11) 0.0170(11) 0.0019(9) -0.0001(9) -0.0063(9)
C35 0.0171(11) 0.0107(9) 0.0154(10) 0.0014(8) -0.0021(8) -0.0037(8)
C36 0.0219(12) 0.0097(9) 0.0148(10) 0.0007(8) -0.0005(9) -0.0045(8)
C37 0.0200(12) 0.0167(10) 0.0151(10) -0.0005(8) -0.0011(9) -0.0079(9)
C38 0.0231(13) 0.0181(11) 0.0152(11) 0.0002(8) -0.0020(9) -0.0061(9)
C39 0.0234(13) 0.0176(10) 0.0165(11) 0.0006(9) -0.0025(9) -0.0076(9)
C41 0.0150(11) 0.0127(9) 0.0152(10) -0.0009(8) -0.0008(8) -0.0050(8)
C42 0.0167(11) 0.0101(9) 0.0154(10) 0.0004(8) -0.0010(8) -0.0051(8)
C43 0.0166(11) 0.0151(10) 0.0191(11) 0.0000(8) -0.0015(9) -0.0054(9)
C44 0.0164(11) 0.0152(10) 0.0232(12) -0.0001(9) 0.0015(9) -0.0066(9)
C45 0.0214(12) 0.0105(9) 0.0191(11) -0.0008(8) 0.0034(9) -0.0045(9)
C46 0.0258(14) 0.0140(10) 0.0256(13) -0.0017(9) 0.0083(10) -0.0069(10)
C47 0.0426(17) 0.0162(11) 0.0187(12) -0.0023(9) 0.0087(11) -0.0101(11)
C48 0.0427(17) 0.0163(11) 0.0154(11) -0.0010(9) -0.0013(11) -0.0095(11)
C49 0.0311(14) 0.0126(10) 0.0163(11) 0.0015(8) -0.0039(10) -0.0057(9)
C50 0.0352(15) 0.0190(11) 0.0222(13) 0.0018(9) -0.0126(11) -0.0075(11)
C51 0.0244(13) 0.0183(11) 0.0276(13) 0.0027(10) -0.0138(11) -0.0040(10)
C52 0.0184(12) 0.0140(10) 0.0181(11) 0.0008(8) -0.0044(9) -0.0044(9)
C53 0.0143(11) 0.0197(11) 0.0220(12) 0.0015(9) -0.0040(9) -0.0042(9)
C54 0.0146(11) 0.0162(10) 0.0183(11) -0.0007(8) 0.0001(9) -0.0044(9)
C55 0.0171(11) 0.0106(9) 0.0149(10) 0.0006(8) -0.0014(8) -0.0038(8)
C56 0.0225(12) 0.0100(9) 0.0152(10) 0.0004(8) -0.0003(9) -0.0050(8)
C57 0.0196(12) 0.0160(10) 0.0143(10) -0.0007(8) -0.0012(8) -0.0081(9)
C58 0.0225(12) 0.0180(11) 0.0165(11) -0.0006(9) -0.0025(9) -0.0068(9)
C59 0.0215(12) 0.0183(11) 0.0178(11) -0.0003(9) -0.0037(9) -0.0072(9)
C61 0.0159(11) 0.0146(10) 0.0139(10) 0.0014(8) -0.0022(8) -0.0059(8)
C62 0.0167(11) 0.0115(9) 0.0143(10) -0.0002(8) -0.0013(8) -0.0047(8)
C63 0.0175(11) 0.0162(10) 0.0169(11) -0.0014(8) -0.0018(9) -0.0055(9)
C64 0.0183(12) 0.0189(11) 0.0250(13) -0.0039(9) 0.0026(10) -0.0069(9)
C65 0.0265(13) 0.0138(10) 0.0198(12) -0.0022(9) 0.0072(10) -0.0059(9)
C66 0.0316(16) 0.0203(12) 0.0300(15) -0.0047(11) 0.0123(12) -0.0066(11)
C67 0.047(2) 0.0216(13) 0.0264(15) -0.0033(11) 0.0166(13) -0.0069(13)
C68 0.060(2) 0.0180(12) 0.0170(13) -0.0024(10) 0.0046(13) -0.0066(13)
C69 0.0462(18) 0.0123(10) 0.0161(12) 0.0002(9) -0.0013(11) -0.0060(11)
C70 0.0526(19) 0.0164(11) 0.0166(12) 0.0005(9) -0.0133(12) -0.0058(12)
C71 0.0369(16) 0.0142(10) 0.0249(13) 0.0015(9) -0.0172(12) -0.0050(10)
C72 0.0249(13) 0.0109(9) 0.0197(11) 0.0015(8) -0.0095(10) -0.0036(9)
C73 0.0193(12) 0.0175(11) 0.0248(12) 0.0022(9) -0.0094(10) -0.0056(9)
C74 0.0155(11) 0.0172(10) 0.0208(12) 0.0009(9) -0.0033(9) -0.0055(9)
C75 0.0217(12) 0.0108(9) 0.0152(10) 0.0003(8) -0.0028(9) -0.0040(8)
C76 0.0315(14) 0.0086(9) 0.0153(11) -0.0009(8) 0.0003(10) -0.0046(9)
C77 0.0171(11) 0.0245(11) 0.0157(11) 0.0043(9) -0.0023(9) -0.0106(9)
C78 0.0210(12) 0.0235(11) 0.0151(11) 0.0020(9) -0.0038(9) -0.0096(10)
C79 0.0223(12) 0.0198(11) 0.0157(11) 0.0003(9) -0.0017(9) -0.0092(9)
C81 0.0177(11) 0.0202(11) 0.0163(11) -0.0012(9) -0.0049(9) -0.0079(9)
C82 0.0206(13) 0.0279(13) 0.0228(13) -0.0036(10) 0.0002(10) -0.0068(10)
C83 0.0237(13) 0.0196(11) 0.0219(12) 0.0059(9) -0.0091(10) -0.0104(10)
C84 0.0381(17) 0.0257(13) 0.0396(17) 0.0115(12) -0.0240(14) -0.0148(12)
C85 0.0141(11) 0.0243(11) 0.0192(11) -0.0015(9) -0.0017(9) -0.0082(9)
C86 0.0261(15) 0.0447(17) 0.0296(15) -0.0159(13) 0.0050(12) -0.0133(13)
C91 0.0178(11) 0.0175(10) 0.0159(10) -0.0012(8) -0.0031(9) -0.0065(9)
C92 0.0219(13) 0.0320(14) 0.0212(12) -0.0048(10) 0.0026(10) -0.0099(11)
C93 0.0216(12) 0.0155(10) 0.0189(11) 0.0036(8) -0.0086(9) -0.0078(9)
C94 0.0361(16) 0.0187(11) 0.0294(14) 0.0085(10) -0.0198(12) -0.0111(11)
C95 0.0150(11) 0.0208(11) 0.0159(11) 0.0006(9) -0.0023(8) -0.0063(9)
C96 0.0210(13) 0.0255(12) 0.0193(12) -0.0040(10) 0.0002(9) -0.0050(10)
C101 0.0193(12) 0.0176(10) 0.0184(11) 0.0062(9) -0.0057(9) -0.0052(9)
C102 0.0239(13) 0.0298(13) 0.0198(12) 0.0062(10) -0.0046(10) -0.0125(11)
C103 0.0152(11) 0.0231(11) 0.0212(12) 0.0015(9) 0.0004(9) -0.0043(9)
C104 0.0288(15) 0.0375(16) 0.0226(14) 0.0056(12) 0.0037(11) -0.0071(13)
C105 0.0195(12) 0.0175(11) 0.0240(12) 0.0013(9) -0.0054(10) -0.0063(9)
C106 0.0368(16) 0.0215(12) 0.0255(14) -0.0033(10) -0.0015(12) -0.0096(11)
C111 0.0201(12) 0.0183(11) 0.0265(13) 0.0017(9) -0.0082(10) -0.0083(9)
C112 0.0326(15) 0.0250(12) 0.0255(13) 0.0059(10) -0.0064(11) -0.0168(11)
C113 0.0172(12) 0.0268(12) 0.0197(12) 0.0010(10) -0.0016(9) -0.0078(10)
C114 0.0374(18) 0.0469(18) 0.0283(15) -0.0133(14) 0.0041(13) -0.0175(15)
C115 0.0177(11) 0.0160(10) 0.0221(12) -0.0004(9) -0.0055(9) -0.0066(9)
C116 0.0247(14) 0.0216(12) 0.0252(13) -0.0028(10) -0.0017(10) -0.0056(10)
O1 0.0174(9) 0.0391(11) 0.0196(9) 0.0005(8) -0.0062(7) -0.0046(8)
O2 0.0192(9) 0.0356(10) 0.0181(9) -0.0009(8) -0.0043(7) -0.0081(8)
O3 0.0183(9) 0.0309(10) 0.0205(9) -0.0022(7) -0.0056(7) -0.0073(8)
O4 0.0165(9) 0.0581(14) 0.0211(10) 0.0116(9) -0.0054(7) -0.0109(9)
P1 0.0133(3) 0.0146(2) 0.0141(3) 0.0015(2) -0.0051(2) -0.0054(2)
P2 0.0130(3) 0.0140(2) 0.0126(2) 0.0009(2) -0.0043(2) -0.0052(2)
P3 0.0117(3) 0.0165(3) 0.0149(3) 0.0028(2) -0.0038(2) -0.0048(2)
P4 0.0120(3) 0.0153(3) 0.0174(3) 0.0011(2) -0.0047(2) -0.0051(2)

loop_
_atom_type_symbol
_atom_type_description
_atom_type_scat_dispersion_real
_atom_type_scat_dispersion_imag
_atom_type_scat_source
C C 0.0033 0.0016 'International Tables Vol C Tables 4.2.6.8 and 6.1.1.4'
H H 0.0000 0.0000 'International Tables Vol C Tables 4.2.6.8 and 6.1.1.4'
Au Au -2.0133 8.8022 'International Tables Vol C Tables 4.2.6.8 and 6.1.1.4'
O O 0.0106 0.0060 'International Tables Vol C Tables 4.2.6.8 and 6.1.1.4'
P P 0.1023 0.0942 'International Tables Vol C Tables 4.2.6.8 and 6.1.1.4'

loop_
_exptl_crystal_face_index_h
_exptl_crystal_face_index_k
_exptl_crystal_face_index_l
_exptl_crystal_face_perp_dist
-8 -19 -3 0.0598
0 6 -42 0.0706
-8 -1 32 0.0928
0 -11 35 0.0450
-12 -1 14 0.0946
4 2 45 0.0610
10 -5 25 0.0661
-6 -2 -43 0.0525
-6 -19 5 0.0521
-10 -10 -33 0.0708
-3 -14 -34 0.0765
-11 5 2 0.0990
-13 -4 -22 0.0587
9 18 2 0.0525
7 19 4 0.0473
-3 -5 -45 0.0617
6 -14 -9 0.1053
14 7 -5 0.0927
-3 -19 -6 0.0632
-4 -19 8 0.0508

loop_
_geom_angle_atom_site_label_1
_geom_angle_atom_site_label_2
_geom_angle_atom_site_label_3
_geom_angle
C19 Au1 Au2 90.94(7)
C39 Au1 Au2 91.15(7)
C39 Au1 C19 175.87(10)
Au1 Au2 Au3 175.753(3)
P1 Au2 Au1 94.710(15)
P1 Au2 Au3 87.320(15)
P1 Au2 P2 178.05(2)
P2 Au2 Au1 84.355(15)
P2 Au2 Au3 93.503(15)
Au4 Au3 Au2 174.211(4)
C59 Au3 Au2 84.34(7)
C59 Au3 Au4 94.22(7)
C59 Au3 C79 177.31(10)
C79 Au3 Au2 96.71(7)
C79 Au3 Au4 84.49(7)
P3 Au4 Au3 93.890(16)
P3 Au4 P4 167.91(2)
P4 Au4 Au3 98.187(15)
C2 C1 C17 123.5(2)
C14 C1 C2 119.8(2)
C14 C1 C17 116.6(2)
C1 C2 C3 124.1(2)
C1 C2 C15 118.2(2)
C15 C2 C3 117.6(2)
C2 C3 H3 119.3
C4 C3 C2 121.3(2)
C4 C3 H3 119.3
C3 C4 H4 119.0
C3 C4 C5 121.9(3)
C5 C4 H4 119.0
C6 C5 C4 122.5(3)
C6 C5 C16 119.1(3)
C16 C5 C4 118.4(2)
C5 C6 H6 119.9
C7 C6 C5 120.3(3)
C7 C6 H6 119.9
C6 C7 H7 119.4
C8 C7 C6 121.1(3)
C8 C7 H7 119.4
C7 C8 H8 119.4
C7 C8 C9 121.2(3)
C9 C8 H8 119.4
C8 C9 C10 122.6(3)
C8 C9 C16 118.5(3)
C10 C9 C16 118.9(3)
C9 C10 H10 119.1
C11 C10 C9 121.8(3)
C11 C10 H10 119.1
C10 C11 H11 119.4
C10 C11 C12 121.1(3)
C12 C11 H11 119.4
C13 C12 C11 121.4(3)
C13 C12 C15 119.3(2)
C15 C12 C11 119.3(3)
C12 C13 H13 119.8
C14 C13 C12 120.3(2)
C14 C13 H13 119.8
C1 C14 H14 119.2
C13 C14 C1 121.7(2)
C13 C14 H14 119.2
C2 C15 C16 120.4(2)
C12 C15 C2 120.6(2)
C12 C15 C16 119.0(2)
C5 C16 C9 119.8(3)
C5 C16 C15 120.3(2)
C15 C16 C9 119.8(3)
C18 C17 C1 117.5(2)
O1 C17 C1 123.7(2)
O1 C17 C18 118.8(2)
C19 C18 C17 175.0(3)
C18 C19 Au1 176.7(2)
C22 C21 C37 123.1(2)
C34 C21 C22 119.6(2)
C34 C21 C37 117.3(2)
C21 C22 C23 123.8(2)
C21 C22 C35 118.3(2)
C35 C22 C23 118.0(2)
C22 C23 H23 119.4
C24 C23 C22 121.3(2)
C24 C23 H23 119.4
C23 C24 H24 118.9
C23 C24 C25 122.1(2)
C25 C24 H24 118.9
C26 C25 C24 122.3(2)
C26 C25 C36 119.4(2)
C36 C25 C24 118.4(2)
C25 C26 H26 119.8
C27 C26 C25 120.4(3)
C27 C26 H26 119.8
C26 C27 H27 119.6
C28 C27 C26 120.7(2)
C28 C27 H27 119.6
C27 C28 H28 119.6
C27 C28 C29 120.9(2)
C29 C28 H28 119.6
C28 C29 C30 122.3(2)
C28 C29 C36 118.9(3)
C36 C29 C30 118.8(2)
C29 C30 H30 119.2
C31 C30 C29 121.6(2)
C31 C30 H30 119.2
C30 C31 H31 119.5
C30 C31 C32 121.0(3)
C32 C31 H31 119.5
C33 C32 C31 121.5(2)
C33 C32 C35 119.2(2)
C35 C32 C31 119.3(2)
C32 C33 H33 119.7
C34 C33 C32 120.5(2)
C34 C33 H33 119.7
C21 C34 H34 119.1
C33 C34 C21 121.7(2)
C33 C34 H34 119.1
C32 C35 C22 120.6(2)
C32 C35 C36 119.3(2)
C36 C35 C22 120.1(2)
C25 C36 C29 119.8(2)
C25 C36 C35 120.2(2)
C29 C36 C35 120.0(2)
C38 C37 C21 116.6(2)
O2 C37 C21 123.7(2)
O2 C37 C38 119.7(2)
C39 C38 C37 177.9(3)
C38 C39 Au1 174.0(2)
C42 C41 C57 123.3(2)
C54 C41 C42 119.3(2)
C54 C41 C57 117.3(2)
C41 C42 C43 124.0(2)
C41 C42 C55 118.4(2)
C55 C42 C43 117.6(2)
C42 C43 H43 119.2
C44 C43 C42 121.6(2)
C44 C43 H43 119.2
C43 C44 H44 119.1
C43 C44 C45 121.8(2)
C45 C44 H44 119.1
C46 C45 C44 122.0(2)
C46 C45 C56 119.4(2)
C56 C45 C44 118.5(2)
C45 C46 H46 119.8
C47 C46 C45 120.3(3)
C47 C46 H46 119.8
C46 C47 H47 119.7
C48 C47 C46 120.6(3)
C48 C47 H47 119.7
C47 C48 H48 119.5
C47 C48 C49 120.9(3)
C49 C48 H48 119.5
C48 C49 C50 122.2(2)
C48 C49 C56 119.0(3)
C56 C49 C50 118.9(2)
C49 C50 H50 119.3
C51 C50 C49 121.4(2)
C51 C50 H50 119.3
C50 C51 H51 119.3
C50 C51 C52 121.5(3)
C52 C51 H51 119.3
C53 C52 C51 121.8(2)
C53 C52 C55 118.9(2)
C55 C52 C51 119.3(2)
C52 C53 H53 119.9
C54 C53 C52 120.2(2)
C54 C53 H53 119.9
C41 C54 H54 118.9
C53 C54 C41 122.3(2)
C53 C54 H54 118.9
C42 C55 C56 120.4(2)
C52 C55 C42 120.8(2)
C52 C55 C56 118.8(2)
C45 C56 C49 119.7(2)
C45 C56 C55 120.0(2)
C49 C56 C55 120.2(2)
C58 C57 C41 117.1(2)
O3 C57 C41 123.3(2)
O3 C57 C58 119.5(2)
C59 C58 C57 177.8(3)
C58 C59 Au3 175.2(2)
C62 C61 C77 122.9(2)
C74 C61 C62 119.8(2)
C74 C61 C77 117.3(2)
C61 C62 C63 124.2(2)
C61 C62 C75 118.1(2)
C75 C62 C63 117.6(2)
C62 C63 H63 119.2
C64 C63 C62 121.6(2)
C64 C63 H63 119.2
C63 C64 H64 119.0
C63 C64 C65 121.9(2)
C65 C64 H64 119.0
C66 C65 C64 122.2(3)
C66 C65 C76 119.3(3)
C76 C65 C64 118.5(2)
C65 C66 H66 119.8
C67 C66 C65 120.4(3)
C67 C66 H66 119.8
C66 C67 H67 119.6
C68 C67 C66 120.9(3)
C68 C67 H67 119.6
C67 C68 H68 119.5
C67 C68 C69 121.0(3)
C69 C68 H68 119.5
C68 C69 C70 122.5(3)
C68 C69 C76 118.5(3)
C76 C69 C70 119.0(3)
C69 C70 H70 119.2
C71 C70 C69 121.5(2)
C71 C70 H70 119.2
C70 C71 H71 119.4
C70 C71 C72 121.3(3)
C72 C71 H71 119.4
C73 C72 C71 122.0(2)
C73 C72 C75 119.1(2)
C75 C72 C71 119.0(2)
C72 C73 H73 119.7
C74 C73 C72 120.5(2)
C74 C73 H73 119.7
C61 C74 H74 119.1
C73 C74 C61 121.8(2)
C73 C74 H74 119.1
C72 C75 C62 120.7(2)
C72 C75 C76 119.2(2)
C76 C75 C62 120.2(2)
C65 C76 C69 119.9(2)
C65 C76 C75 120.1(2)
C69 C76 C75 120.0(3)
C78 C77 C61 117.7(2)
O4 C77 C61 123.4(2)
O4 C77 C78 118.9(2)
C79 C78 C77 174.6(3)
C78 C79 Au3 177.1(2)
H81A C81 H81B 107.8
C82 C81 H81A 109.0
C82 C81 H81B 109.0
C82 C81 P1 112.88(17)
P1 C81 H81A 109.0
P1 C81 H81B 109.0
C81 C82 H82A 109.5
C81 C82 H82B 109.5
C81 C82 H82C 109.5
H82A C82 H82B 109.5
H82A C82 H82C 109.5
H82B C82 H82C 109.5
H83A C83 H83B 107.2
C84 C83 H83A 108.0
C84 C83 H83B 108.0
C84 C83 P1 117.33(18)
P1 C83 H83A 108.0
P1 C83 H83B 108.0
C83 C84 H84A 109.5
C83 C84 H84B 109.5
C83 C84 H84C 109.5
H84A C84 H84B 109.5
H84A C84 H84C 109.5
H84B C84 H84C 109.5
H85A C85 H85B 107.8
C86 C85 H85A 109.0
C86 C85 H85B 109.0
C86 C85 P1 113.11(18)
P1 C85 H85A 109.0
P1 C85 H85B 109.0
C85 C86 H86A 109.5
C85 C86 H86B 109.5
C85 C86 H86C 109.5
H86A C86 H86B 109.5
H86A C86 H86C 109.5
H86B C86 H86C 109.5
H91A C91 H91B 107.8
C92 C91 H91A 109.0
C92 C91 H91B 109.0
C92 C91 P2 112.81(17)
P2 C91 H91A 109.0
P2 C91 H91B 109.0
C91 C92 H92A 109.5
C91 C92 H92B 109.5
C91 C92 H92C 109.5
H92A C92 H92B 109.5
H92A C92 H92C 109.5
H92B C92 H92C 109.5
H93A C93 H93B 107.3
C94 C93 H93A 108.1
C94 C93 H93B 108.1
C94 C93 P2 116.59(17)
P2 C93 H93A 108.1
P2 C93 H93B 108.1
C93 C94 H94A 109.5
C93 C94 H94B 109.5
C93 C94 H94C 109.5
H94A C94 H94B 109.5
H94A C94 H94C 109.5
H94B C94 H94C 109.5
H95A C95 H95B 107.8
C96 C95 H95A 109.0
C96 C95 H95B 109.0
C96 C95 P2 112.74(17)
P2 C95 H95A 109.0
P2 C95 H95B 109.0
C95 C96 H96A 109.5
C95 C96 H96B 109.5
C95 C96 H96C 109.5
H96A C96 H96B 109.5
H96A C96 H96C 109.5
H96B C96 H96C 109.5
H10A C101 H10B 107.5
C102 C101 H10A 108.6
C102 C101 H10B 108.6
C102 C101 P3 114.83(18)
P3 C101 H10A 108.6
P3 C101 H10B 108.6
C101 C102 H10C 109.5
C101 C102 H10D 109.5
C101 C102 H10E 109.5
H10C C102 H10D 109.5
H10C C102 H10E 109.5
H10D C102 H10E 109.5
H10F C103 H10G 107.9
C104 C103 H10F 109.2
C104 C103 H10G 109.2
C104 C103 P3 112.19(18)
P3 C103 H10F 109.2
P3 C103 H10G 109.2
C103 C104 H10H 109.5
C103 C104 H10I 109.5
C103 C104 H10J 109.5
H10H C104 H10I 109.5
H10H C104 H10J 109.5
H10I C104 H10J 109.5
H10K C105 H10L 107.6
C106 C105 H10K 108.7
C106 C105 H10L 108.7
C106 C105 P3 114.22(19)
P3 C105 H10K 108.7
P3 C105 H10L 108.7
C105 C106 H10M 109.5
C105 C106 H10N 109.5
C105 C106 H10O 109.5
H10M C106 H10N 109.5
H10M C106 H10O 109.5
H10N C106 H10O 109.5
H11A C111 H11B 107.5
C112 C111 H11A 108.5
C112 C111 H11B 108.5
C112 C111 P4 115.29(18)
P4 C111 H11A 108.5
P4 C111 H11B 108.5
C111 C112 H11C 109.5
C111 C112 H11D 109.5
C111 C112 H11E 109.5
H11C C112 H11D 109.5
H11C C112 H11E 109.5
H11D C112 H11E 109.5
H11F C113 H11G 107.7
C114 C113 H11F 108.9
C114 C113 H11G 108.9
C114 C113 P4 113.4(2)
P4 C113 H11F 108.9
P4 C113 H11G 108.9
C113 C114 H11H 109.5
C113 C114 H11I 109.5
C113 C114 H11J 109.5
H11H C114 H11I 109.5
H11H C114 H11J 109.5
H11I C114 H11J 109.5
H11K C115 H11L 107.5
C116 C115 H11K 108.5
C116 C115 H11L 108.5
C116 C115 P4 115.26(18)
P4 C115 H11K 108.5
P4 C115 H11L 108.5
C115 C116 H11M 109.5
C115 C116 H11N 109.5
C115 C116 H11O 109.5
H11M C116 H11N 109.5
H11M C116 H11O 109.5
H11N C116 H11O 109.5
C81 P1 Au2 113.75(8)
C81 P1 C83 106.51(12)
C83 P1 Au2 109.07(8)
C85 P1 Au2 114.65(8)
C85 P1 C81 104.28(11)
C85 P1 C83 108.13(12)
C91 P2 Au2 115.21(8)
C93 P2 Au2 110.15(8)
C93 P2 C91 106.86(11)
C95 P2 Au2 113.09(8)
C95 P2 C91 104.28(11)
C95 P2 C93 106.68(12)
C101 P3 Au4 115.81(9)
C101 P3 C105 109.30(12)
C103 P3 Au4 112.82(9)
C103 P3 C101 103.43(12)
C103 P3 C105 104.55(12)
C105 P3 Au4 110.17(8)
C111 P4 Au4 111.04(8)
C113 P4 Au4 113.41(9)
C113 P4 C111 104.76(12)
C113 P4 C115 103.21(12)
C115 P4 Au4 114.57(8)
C115 P4 C111 109.13(12)

loop_
_geom_bond_atom_site_label_1
_geom_bond_atom_site_label_2
_geom_bond_distance
Au1 Au2 3.14673(13)
Au1 C19 1.984(3)
Au1 C39 1.977(3)
Au2 Au3 3.24459(13)
Au2 P1 2.3112(6)
Au2 P2 2.3118(6)
Au3 Au4 3.03959(13)
Au3 C59 1.984(3)
Au3 C79 1.986(3)
Au4 P3 2.3058(6)
Au4 P4 2.3078(6)
C1 C2 1.420(3)
C1 C14 1.398(3)
C1 C17 1.488(3)
C2 C3 1.444(3)
C2 C15 1.425(3)
C3 H3 0.9300
C3 C4 1.357(4)
C4 H4 0.9300
C4 C5 1.425(4)
C5 C6 1.410(4)
C5 C16 1.415(4)
C6 H6 0.9300
C6 C7 1.380(5)
C7 H7 0.9300
C7 C8 1.375(6)
C8 H8 0.9300
C8 C9 1.400(4)
C9 C10 1.426(5)
C9 C16 1.430(4)
C10 H10 0.9300
C10 C11 1.333(5)
C11 H11 0.9300
C11 C12 1.443(3)
C12 C13 1.393(4)
C12 C15 1.424(4)
C13 H13 0.9300
C13 C14 1.385(3)
C14 H14 0.9300
C15 C16 1.428(4)
C17 C18 1.446(3)
C17 O1 1.231(3)
C18 C19 1.207(4)
C21 C22 1.421(3)
C21 C34 1.401(3)
C21 C37 1.493(3)
C22 C23 1.438(3)
C22 C35 1.433(3)
C23 H23 0.9300
C23 C24 1.356(3)
C24 H24 0.9300
C24 C25 1.430(3)
C25 C26 1.402(3)
C25 C36 1.416(4)
C26 H26 0.9300
C26 C27 1.391(4)
C27 H27 0.9300
C27 C28 1.380(4)
C28 H28 0.9300
C28 C29 1.404(4)
C29 C30 1.432(4)
C29 C36 1.424(3)
C30 H30 0.9300
C30 C31 1.347(4)
C31 H31 0.9300
C31 C32 1.439(3)
C32 C33 1.394(4)
C32 C35 1.421(3)
C33 H33 0.9300
C33 C34 1.384(3)
C34 H34 0.9300
C35 C36 1.432(3)
C37 C38 1.450(3)
C37 O2 1.228(3)
C38 C39 1.216(3)
C41 C42 1.421(3)
C41 C54 1.400(3)
C41 C57 1.492(3)
C42 C43 1.439(3)
C42 C55 1.428(3)
C43 H43 0.9300
C43 C44 1.357(3)
C44 H44 0.9300
C44 C45 1.430(4)
C45 C46 1.404(3)
C45 C56 1.415(4)
C46 H46 0.9300
C46 C47 1.392(4)
C47 H47 0.9300
C47 C48 1.381(4)
C48 H48 0.9300
C48 C49 1.402(4)
C49 C50 1.431(4)
C49 C56 1.423(3)
C50 H50 0.9300
C50 C51 1.341(4)
C51 H51 0.9300
C51 C52 1.438(3)
C52 C53 1.402(3)
C52 C55 1.424(3)
C53 H53 0.9300
C53 C54 1.381(3)
C54 H54 0.9300
C55 C56 1.435(3)
C57 C58 1.454(3)
C57 O3 1.230(3)
C58 C59 1.212(4)
C61 C62 1.424(3)
C61 C74 1.397(3)
C61 C77 1.492(3)
C62 C63 1.440(3)
C62 C75 1.430(3)
C63 H63 0.9300
C63 C64 1.350(3)
C64 H64 0.9300
C64 C65 1.426(4)
C65 C66 1.404(4)
C65 C76 1.417(4)
C66 H66 0.9300
C66 C67 1.383(4)
C67 H67 0.9300
C67 C68 1.379(5)
C68 H68 0.9300
C68 C69 1.407(4)
C69 C70 1.429(4)
C69 C76 1.424(4)
C70 H70 0.9300
C70 C71 1.339(4)
C71 H71 0.9300
C71 C72 1.443(3)
C72 C73 1.397(4)
C72 C75 1.426(3)
C73 H73 0.9300
C73 C74 1.382(3)
C74 H74 0.9300
C75 C76 1.430(4)
C77 C78 1.449(3)
C77 O4 1.228(3)
C78 C79 1.215(4)
C81 H81A 0.9700
C81 H81B 0.9700
C81 C82 1.527(4)
C81 P1 1.823(2)
C82 H82A 0.9600
C82 H82B 0.9600
C82 H82C 0.9600
C83 H83A 0.9700
C83 H83B 0.9700
C83 C84 1.525(4)
C83 P1 1.829(3)
C84 H84A 0.9600
C84 H84B 0.9600
C84 H84C 0.9600
C85 H85A 0.9700
C85 H85B 0.9700
C85 C86 1.526(3)
C85 P1 1.817(3)
C86 H86A 0.9600
C86 H86B 0.9600
C86 H86C 0.9600
C91 H91A 0.9700
C91 H91B 0.9700
C91 C92 1.530(4)
C91 P2 1.821(2)
C92 H92A 0.9600
C92 H92B 0.9600
C92 H92C 0.9600
C93 H93A 0.9700
C93 H93B 0.9700
C93 C94 1.528(3)
C93 P2 1.820(2)
C94 H94A 0.9600
C94 H94B 0.9600
C94 H94C 0.9600
C95 H95A 0.9700
C95 H95B 0.9700
C95 C96 1.533(3)
C95 P2 1.820(3)
C96 H96A 0.9600
C96 H96B 0.9600
C96 H96C 0.9600
C101 H10A 0.9700
C101 H10B 0.9700
C101 C102 1.524(4)
C101 P3 1.821(2)
C102 H10C 0.9600
C102 H10D 0.9600
C102 H10E 0.9600
C103 H10F 0.9700
C103 H10G 0.9700
C103 C104 1.527(4)
C103 P3 1.820(3)
C104 H10H 0.9600
C104 H10I 0.9600
C104 H10J 0.9600
C105 H10K 0.9700
C105 H10L 0.9700
C105 C106 1.529(4)
C105 P3 1.824(2)
C106 H10M 0.9600
C106 H10N 0.9600
C106 H10O 0.9600
C111 H11A 0.9700
C111 H11B 0.9700
C111 C112 1.524(4)
C111 P4 1.824(3)
C112 H11C 0.9600
C112 H11D 0.9600
C112 H11E 0.9600
C113 H11F 0.9700
C113 H11G 0.9700
C113 C114 1.528(4)
C113 P4 1.814(3)
C114 H11H 0.9600
C114 H11I 0.9600
C114 H11J 0.9600
C115 H11K 0.9700
C115 H11L 0.9700
C115 C116 1.527(4)
C115 P4 1.822(2)
C116 H11M 0.9600
C116 H11N 0.9600
C116 H11O 0.9600

loop_
_geom_torsion_atom_site_label_1
_geom_torsion_atom_site_label_2
_geom_torsion_atom_site_label_3
_geom_torsion_atom_site_label_4
_geom_torsion
C1 C2 C3 C4 177.3(2)
C1 C2 C15 C12 2.1(3)
C1 C2 C15 C16 -177.1(2)
C2 C1 C14 C13 -0.6(4)
C2 C1 C17 C18 -167.8(2)
C2 C1 C17 O1 13.1(4)
C2 C3 C4 C5 -0.5(4)
C2 C15 C16 C5 -0.2(3)
C2 C15 C16 C9 179.4(2)
C3 C2 C15 C12 -179.8(2)
C3 C2 C15 C16 0.9(3)
C3 C4 C5 C6 -178.2(2)
C3 C4 C5 C16 1.2(4)
C4 C5 C6 C7 179.7(3)
C4 C5 C16 C9 179.6(2)
C4 C5 C16 C15 -0.8(3)
C5 C6 C7 C8 0.5(4)
C6 C5 C16 C9 -1.0(4)
C6 C5 C16 C15 178.6(2)
C6 C7 C8 C9 -0.6(5)
C7 C8 C9 C10 179.6(3)
C7 C8 C9 C16 -0.1(4)
C8 C9 C10 C11 178.6(3)
C8 C9 C16 C5 0.9(4)
C8 C9 C16 C15 -178.7(2)
C9 C10 C11 C12 0.0(4)
C10 C9 C16 C5 -178.8(2)
C10 C9 C16 C15 1.5(3)
C10 C11 C12 C13 -178.9(2)
C10 C11 C12 C15 1.7(4)
C11 C12 C13 C14 178.7(2)
C11 C12 C15 C2 179.0(2)
C11 C12 C15 C16 -1.7(3)
C12 C13 C14 C1 2.4(4)
C12 C15 C16 C5 -179.5(2)
C12 C15 C16 C9 0.1(3)
C13 C12 C15 C2 -0.4(3)
C13 C12 C15 C16 178.8(2)
C14 C1 C2 C3 -179.5(2)
C14 C1 C2 C15 -1.6(3)
C14 C1 C17 C18 11.0(3)
C14 C1 C17 O1 -168.0(2)
C15 C2 C3 C4 -0.6(3)
C15 C12 C13 C14 -1.9(4)
C16 C5 C6 C7 0.3(4)
C16 C9 C10 C11 -1.6(4)
C17 C1 C2 C3 -0.7(4)
C17 C1 C2 C15 177.2(2)
C17 C1 C14 C13 -179.5(2)
C21 C22 C23 C24 -179.3(2)
C21 C22 C35 C32 -0.4(3)
C21 C22 C35 C36 -179.8(2)
C22 C21 C34 C33 2.9(4)
C22 C21 C37 C38 166.4(2)
C22 C21 C37 O2 -15.8(4)
C22 C23 C24 C25 -0.5(3)
C22 C35 C36 C25 -1.1(3)
C22 C35 C36 C29 178.4(2)
C23 C22 C35 C32 -179.1(2)
C23 C22 C35 C36 1.5(3)
C23 C24 C25 C26 -179.6(2)
C23 C24 C25 C36 0.9(3)
C24 C25 C26 C27 -179.6(2)
C24 C25 C36 C29 -179.6(2)
C24 C25 C36 C35 -0.1(3)
C25 C26 C27 C28 -0.4(4)
C26 C25 C36 C29 0.9(3)
C26 C25 C36 C35 -179.6(2)
C26 C27 C28 C29 0.2(4)
C27 C28 C29 C30 -179.8(2)
C27 C28 C29 C36 0.5(4)
C28 C29 C30 C31 -178.5(2)
C28 C29 C36 C25 -1.1(3)
C28 C29 C36 C35 179.4(2)
C29 C30 C31 C32 -0.7(4)
C30 C29 C36 C25 179.2(2)
C30 C29 C36 C35 -0.3(3)
C30 C31 C32 C33 179.0(2)
C30 C31 C32 C35 -0.7(4)
C31 C32 C33 C34 178.5(2)
C31 C32 C35 C22 -177.9(2)
C31 C32 C35 C36 1.5(3)
C32 C33 C34 C21 -0.8(4)
C32 C35 C36 C25 179.5(2)
C32 C35 C36 C29 -1.0(3)
C33 C32 C35 C22 2.4(3)
C33 C32 C35 C36 -178.1(2)
C34 C21 C22 C23 176.4(2)
C34 C21 C22 C35 -2.2(3)
C34 C21 C37 C38 -16.3(3)
C34 C21 C37 O2 161.6(2)
C35 C22 C23 C24 -0.7(3)
C35 C32 C33 C34 -1.9(4)
C36 C25 C26 C27 -0.2(3)
C36 C29 C30 C31 1.1(4)
C37 C21 C22 C23 -6.3(3)
C37 C21 C22 C35 175.0(2)
C37 C21 C34 C33 -174.6(2)
C41 C42 C43 C44 -179.9(2)
C41 C42 C55 C52 -0.2(3)
C41 C42 C55 C56 179.2(2)
C42 C41 C54 C53 -3.3(3)
C42 C41 C57 C58 -166.3(2)
C42 C41 C57 O3 16.0(4)
C42 C43 C44 C45 0.5(4)
C42 C55 C56 C45 0.9(3)
C42 C55 C56 C49 -178.8(2)
C43 C42 C55 C52 178.5(2)
C43 C42 C55 C56 -2.1(3)
C43 C44 C45 C46 178.9(2)
C43 C44 C45 C56 -1.7(3)
C44 C45 C46 C47 179.1(2)
C44 C45 C56 C49 -179.3(2)
C44 C45 C56 C55 1.0(3)
C45 C46 C47 C48 0.1(4)
C46 C45 C56 C49 0.1(3)
C46 C45 C56 C55 -179.6(2)
C46 C47 C48 C49 0.4(4)
C47 C48 C49 C50 179.6(2)
C47 C48 C49 C56 -0.6(4)
C48 C49 C50 C51 180.0(2)
C48 C49 C56 C45 0.3(3)
C48 C49 C56 C55 180.0(2)
C49 C50 C51 C52 -0.6(4)
C50 C49 C56 C45 -179.8(2)
C50 C49 C56 C55 -0.2(3)
C50 C51 C52 C53 -178.6(2)
C50 C51 C52 C55 1.1(4)
C51 C52 C53 C54 -178.7(2)
C51 C52 C55 C42 178.3(2)
C51 C52 C55 C56 -1.1(3)
C52 C53 C54 C41 1.0(4)
C52 C55 C56 C45 -179.7(2)
C52 C55 C56 C49 0.6(3)
C53 C52 C55 C42 -2.0(3)
C53 C52 C55 C56 178.6(2)
C54 C41 C42 C43 -175.9(2)
C54 C41 C42 C55 2.8(3)
C54 C41 C57 C58 17.7(3)
C54 C41 C57 O3 -160.1(2)
C55 C42 C43 C44 1.4(3)
C55 C52 C53 C54 1.6(3)
C56 C45 C46 C47 -0.3(3)
C56 C49 C50 C51 0.1(4)
C57 C41 C42 C43 8.1(3)
C57 C41 C42 C55 -173.2(2)
C57 C41 C54 C53 173.0(2)
C61 C62 C63 C64 -177.0(2)
C61 C62 C75 C72 -1.4(3)
C61 C62 C75 C76 178.1(2)
C62 C61 C74 C73 2.1(4)
C62 C61 C77 C78 162.0(2)
C62 C61 C77 O4 -19.0(4)
C62 C63 C64 C65 -0.6(4)
C62 C75 C76 C65 -1.2(3)
C62 C75 C76 C69 179.5(2)
C63 C62 C75 C72 -178.8(2)
C63 C62 C75 C76 0.7(3)
C63 C64 C65 C66 179.1(2)
C63 C64 C65 C76 0.1(4)
C64 C65 C66 C67 -179.3(2)
C64 C65 C76 C69 -179.9(2)
C64 C65 C76 C75 0.7(3)
C65 C66 C67 C68 -0.6(4)
C66 C65 C76 C69 1.1(3)
C66 C65 C76 C75 -178.2(2)
C66 C67 C68 C69 0.8(4)
C67 C68 C69 C70 179.6(3)
C67 C68 C69 C76 -0.1(4)
C68 C69 C70 C71 -177.6(3)
C68 C69 C76 C65 -0.9(3)
C68 C69 C76 C75 178.5(2)
C69 C70 C71 C72 -0.7(4)
C70 C69 C76 C65 179.4(2)
C70 C69 C76 C75 -1.2(3)
C70 C71 C72 C73 178.8(2)
C70 C71 C72 C75 -1.6(4)
C71 C72 C73 C74 179.8(2)
C71 C72 C75 C62 -178.1(2)
C71 C72 C75 C76 2.4(3)
C72 C73 C74 C61 -2.0(4)
C72 C75 C76 C65 178.4(2)
C72 C75 C76 C69 -1.0(3)
C73 C72 C75 C62 1.6(3)
C73 C72 C75 C76 -178.0(2)
C74 C61 C62 C63 176.8(2)
C74 C61 C62 C75 -0.3(3)
C74 C61 C77 C78 -18.8(3)
C74 C61 C77 O4 160.2(3)
C75 C62 C63 C64 0.1(3)
C75 C72 C73 C74 0.2(3)
C76 C65 C66 C67 -0.4(4)
C76 C69 C70 C71 2.1(4)
C77 C61 C62 C63 -4.0(4)
C77 C61 C62 C75 178.8(2)
C77 C61 C74 C73 -177.1(2)
C82 C81 P1 Au2 -55.4(2)
C82 C81 P1 C83 64.7(2)
C82 C81 P1 C85 178.98(19)
C84 C83 P1 Au2 166.8(2)
C84 C83 P1 C81 43.7(3)
C84 C83 P1 C85 -67.9(2)
C86 C85 P1 Au2 52.1(2)
C86 C85 P1 C81 177.1(2)
C86 C85 P1 C83 -69.8(2)
C92 C91 P2 Au2 56.9(2)
C92 C91 P2 C93 -65.8(2)
C92 C91 P2 C95 -178.53(19)
C94 C93 P2 Au2 -169.44(18)
C94 C93 P2 C91 -43.6(2)
C94 C93 P2 C95 67.5(2)
C96 C95 P2 Au2 -46.4(2)
C96 C95 P2 C91 -172.29(18)
C96 C95 P2 C93 74.8(2)
C102 C101 P3 Au4 47.8(2)
C102 C101 P3 C103 171.78(19)
C102 C101 P3 C105 -77.3(2)
C104 C103 P3 Au4 -53.6(2)
C104 C103 P3 C101 -179.5(2)
C104 C103 P3 C105 66.1(2)
C106 C105 P3 Au4 -64.2(2)
C106 C105 P3 C101 64.2(2)
C106 C105 P3 C103 174.3(2)
C112 C111 P4 Au4 -62.4(2)
C112 C111 P4 C113 174.82(19)
C112 C111 P4 C115 64.8(2)
C114 C113 P4 Au4 -48.6(2)
C114 C113 P4 C111 72.7(2)
C114 C113 P4 C115 -173.1(2)
C116 C115 P4 Au4 47.9(2)
C116 C115 P4 C111 -77.3(2)
C116 C115 P4 C113 171.73(19)

loop_
_exptl_oxdiff_crystal_face_indexfrac_h
_exptl_oxdiff_crystal_face_indexfrac_k
_exptl_oxdiff_crystal_face_indexfrac_l
_exptl_oxdiff_crystal_face_x
_exptl_oxdiff_crystal_face_y
_exptl_oxdiff_crystal_face_z
-7.9984 -19.0120 -2.9925 -0.9830 -0.0805 -0.1552
-0.0041 6.0070 -42.0153 0.2273 0.9668 -0.0579
-8.0117 -1.0216 32.0230 -0.2892 -0.6116 0.7241
0.0078 -11.0048 35.0121 -0.4198 -0.8773 -0.1686
-12.0177 -1.0260 14.0215 -0.4170 -0.1868 0.8819
4.0043 1.9990 45.0120 0.2067 -0.9764 0.0911
10.0187 -4.9843 24.9954 0.1262 -0.6955 -0.7059
-6.0074 -2.0033 -43.0085 -0.2698 0.9544 0.0597
-5.9954 -19.0096 5.0078 -0.9191 -0.2716 -0.2407
-10.0078 -10.0117 -33.0002 -0.7029 0.6869 0.1115
-2.9942 -13.9972 -34.0106 -0.6351 0.5884 -0.5217
-11.0204 4.9773 2.0163 -0.1559 0.1303 0.9514
-13.0168 -4.0207 -21.9912 -0.5666 0.5550 0.6069
9.0006 18.0143 1.9906 0.9761 0.0796 0.0437
6.9968 19.0099 3.9942 0.9514 0.0695 0.2307
-3.0006 -4.9966 -45.0137 -0.2903 0.9303 -0.2684
6.0194 -13.9843 -9.0132 -0.3484 -0.0371 -0.9780
14.0163 7.0272 -5.0201 0.7114 0.0460 -0.7440
-2.9907 -19.0017 -6.0004 -0.8250 -0.0681 -0.5192
-3.9923 -19.0063 8.0063 -0.8556 -0.3562 -0.3588
